data_1570816
loop_
_publ_author_name
'Morales, Agust&#xed;n'
'Gon&#xe7;alves, Caroline'
'Sournia-Saquet, Alix'
'Vendier, Laure'
'Lled&#xf3;s, Agust&#xed;'
'Basl&#xe9;, Olivier'
'Bontemps, S&#xe9;bastien'

_publ_section_title
;
 Single electron reduction of NHC-CO<sub>2</sub>-borane compounds.
;
_journal_issue 9
_journal_name_full 'Chemical science'
_journal_page_first 3165
_journal_page_last 3173
_journal_paper_doi 10.1039/d3sc06325a
_journal_volume 15
_journal_year 2024
_chemical_formula_moiety 'C42 H35 B F15 N O2, C H2 Cl2'
_chemical_formula_sum 'C43 H37 B Cl2 F15 N O2'
_chemical_formula_weight 966.45
_space_group_crystal_system monoclinic
_space_group_IT_number 15
_space_group_name_Hall '-C 2yc'
_space_group_name_H-M_alt 'C 1 2/c 1'
_atom_sites_solution_hydrogens geom
_audit_creation_method SHELXL-2018/3
_audit_update_record
;
2023-11-09 deposited with the CCDC.	2024-01-19 downloaded from the CCDC.
;
_cell_angle_alpha 90
_cell_angle_beta 93.043(10)
_cell_angle_gamma 90
_cell_formula_units_Z 8
_cell_length_a 32.364(7)
_cell_length_b 11.022(2)
_cell_length_c 23.039(5)
_cell_measurement_reflns_used 8856
_cell_measurement_temperature 100(2)
_cell_measurement_theta_max 30.38
_cell_measurement_theta_min 2.61
_cell_volume 8207(3)
_computing_structure_refinement 'SHELXL-2018/3 (Sheldrick, 2018)'
_diffrn_ambient_temperature 100(2)
_diffrn_measured_fraction_theta_full 1.000
_diffrn_measured_fraction_theta_max 1.000
_diffrn_measurement_device_type 'Bruker Kappa APEX II'
_diffrn_measurement_method \w-\f
_diffrn_radiation_monochromator graphite
_diffrn_radiation_source 'fine-focus sealed tube'
_diffrn_radiation_type MoK\a
_diffrn_radiation_wavelength 0.71073
_diffrn_reflns_av_R_equivalents 0.0616
_diffrn_reflns_av_unetI/netI 0.0167
_diffrn_reflns_Laue_measured_fraction_full 1.000
_diffrn_reflns_Laue_measured_fraction_max 1.000
_diffrn_reflns_limit_h_max 39
_diffrn_reflns_limit_h_min -39
_diffrn_reflns_limit_k_max 13
_diffrn_reflns_limit_k_min -13
_diffrn_reflns_limit_l_max 28
_diffrn_reflns_limit_l_min -28
_diffrn_reflns_number 176210
_diffrn_reflns_point_group_measured_fraction_full 1.000
_diffrn_reflns_point_group_measured_fraction_max 1.000
_diffrn_reflns_theta_full 25.242
_diffrn_reflns_theta_max 25.681
_diffrn_reflns_theta_min 1.770
_diffrn_standards_decay_% 0
_diffrn_standards_interval_count 0
_diffrn_standards_interval_time 0
_diffrn_standards_number 0
_exptl_absorpt_coefficient_mu 0.267
_exptl_absorpt_correction_T_max 0.7385
_exptl_absorpt_correction_T_min 0.7234
_exptl_absorpt_correction_type multi-scan
_exptl_absorpt_process_details
;
        [c.f. r.h. blessing, acta cryst. (1995), a51, 33-38]
;
_exptl_crystal_colour colourless
_exptl_crystal_density_diffrn 1.561
_exptl_crystal_description plate
_exptl_crystal_F_000 3936
_exptl_crystal_size_max 0.180
_exptl_crystal_size_mid 0.100
_exptl_crystal_size_min 0.03
_refine_diff_density_max 0.395
_refine_diff_density_min -0.355
_refine_diff_density_rms 0.045
_refine_ls_extinction_method none
_refine_ls_goodness_of_fit_ref 1.045
_refine_ls_hydrogen_treatment constr
_refine_ls_matrix_type full
_refine_ls_number_parameters 611
_refine_ls_number_reflns 7795
_refine_ls_number_restraints 0
_refine_ls_restrained_S_all 1.045
_refine_ls_R_factor_all 0.0370
_refine_ls_R_factor_gt 0.0320
_refine_ls_shift/su_max 0.003
_refine_ls_shift/su_mean 0.000
_refine_ls_structure_factor_coef Fsqd
_refine_ls_weighting_details 'w=1/[\s^2^(Fo^2^)+(0.0286P)^2^+14.3409P] where P=(Fo^2^+2Fc^2^)/3'
_refine_ls_weighting_scheme calc
_refine_ls_wR_factor_gt 0.0765
_refine_ls_wR_factor_ref 0.0802
_reflns_Friedel_coverage 0.000
_reflns_number_gt 6944
_reflns_number_total 7795
_reflns_threshold_expression 'I > 2\s(I)'
_cod_data_source_file d3sc06325a3.cif
_cod_data_source_block AMA204F
_cod_depositor_comments 'Adding full bibliography for 1570813--1570816.cif.'
_cod_original_sg_symbol_H-M 'C 2/c'
_cod_database_code 1570816
_shelx_shelxl_version_number 2018/3
_shelx_space_group_comment
;
The symmetry employed for this shelxl refinement is uniquely defined
by the following loop, which should always be used as a source of
symmetry information in preference to the above space-group names.
They are only intended as comments.
;

loop_
_space_group_symop_operation_xyz
'x, y, z'
'-x, y, -z+1/2'
'x+1/2, y+1/2, z'
'-x+1/2, y+1/2, -z+1/2'
'-x, -y, -z'
'x, -y, z-1/2'
'-x+1/2, -y+1/2, -z'
'x+1/2, -y+1/2, z-1/2'

loop_
_atom_site_label
_atom_site_type_symbol
_atom_site_fract_x
_atom_site_fract_y
_atom_site_fract_z
_atom_site_U_iso_or_equiv
_atom_site_adp_type
_atom_site_occupancy
_atom_site_site_symmetry_order
_atom_site_calc_flag
_atom_site_refinement_flags_posn
_atom_site_refinement_flags_adp
_atom_site_refinement_flags_occupancy
_atom_site_disorder_assembly
_atom_site_disorder_group
C1 C 0.65686(4) 0.62168(12) 0.56202(6) 0.0115(3) Uani 1 1 d . . . . .
C2 C 0.64909(4) 0.60782(13) 0.62638(6) 0.0115(3) Uani 1 1 d . . . . .
C3 C 0.66971(4) 0.68711(13) 0.67221(6) 0.0129(3) Uani 1 1 d . . . . .
C4 C 0.65517(5) 0.62925(14) 0.72892(6) 0.0182(3) Uani 1 1 d . . . . .
H4A H 0.679035 0.617893 0.757083 0.022 Uiso 1 1 calc R U . . .
H4B H 0.634827 0.682823 0.746775 0.022 Uiso 1 1 calc R U . . .
C5 C 0.63534(5) 0.50659(14) 0.71350(6) 0.0157(3) Uani 1 1 d . . . . .
C6 C 0.66497(6) 0.40178(16) 0.72627(7) 0.0271(4) Uani 1 1 d . . . . .
H6A H 0.671686 0.397331 0.768196 0.041 Uiso 1 1 calc R U . . .
H6B H 0.690394 0.414734 0.705819 0.041 Uiso 1 1 calc R U . . .
H6C H 0.651943 0.325702 0.713024 0.041 Uiso 1 1 calc R U . . .
C7 C 0.59527(5) 0.48469(17) 0.74305(7) 0.0260(4) Uani 1 1 d . . . . .
H7A H 0.581453 0.412844 0.726133 0.039 Uiso 1 1 calc R U . . .
H7B H 0.577166 0.555450 0.737395 0.039 Uiso 1 1 calc R U . . .
H7C H 0.601279 0.471616 0.784715 0.039 Uiso 1 1 calc R U . . .
C8 C 0.71729(4) 0.68527(14) 0.66781(6) 0.0157(3) Uani 1 1 d . . . . .
H8A H 0.727691 0.602040 0.675520 0.019 Uiso 1 1 calc R U . . .
H8B H 0.724140 0.707745 0.627840 0.019 Uiso 1 1 calc R U . . .
C9 C 0.73885(5) 0.77294(15) 0.71097(7) 0.0211(3) Uani 1 1 d . . . . .
H9A H 0.734885 0.744931 0.751121 0.025 Uiso 1 1 calc R U . . .
H9B H 0.768919 0.773752 0.704994 0.025 Uiso 1 1 calc R U . . .
C10 C 0.72156(5) 0.90055(15) 0.70318(7) 0.0220(3) Uani 1 1 d . . . . .
H10A H 0.727479 0.931208 0.664094 0.026 Uiso 1 1 calc R U . . .
H10B H 0.735162 0.955242 0.732439 0.026 Uiso 1 1 calc R U . . .
C11 C 0.67484(5) 0.90057(14) 0.71012(7) 0.0189(3) Uani 1 1 d . . . . .
H11A H 0.669042 0.872565 0.749694 0.023 Uiso 1 1 calc R U . . .
H11B H 0.664066 0.984251 0.705359 0.023 Uiso 1 1 calc R U . . .
C12 C 0.65281(5) 0.81777(13) 0.66523(6) 0.0157(3) Uani 1 1 d . . . . .
H12A H 0.657397 0.847784 0.625589 0.019 Uiso 1 1 calc R U . . .
H12B H 0.622682 0.818301 0.670713 0.019 Uiso 1 1 calc R U . . .
C13 C 0.60086(4) 0.43982(13) 0.61180(6) 0.0125(3) Uani 1 1 d . . . . .
C14 C 0.55919(4) 0.47727(13) 0.60500(6) 0.0138(3) Uani 1 1 d . . . . .
C15 C 0.53237(5) 0.40147(14) 0.57303(7) 0.0167(3) Uani 1 1 d . . . . .
H15 H 0.504067 0.423490 0.567397 0.020 Uiso 1 1 calc R U . . .
C16 C 0.54602(5) 0.29470(14) 0.54925(7) 0.0190(3) Uani 1 1 d . . . . .
H16 H 0.526991 0.243748 0.527990 0.023 Uiso 1 1 calc R U . . .
C17 C 0.58712(5) 0.26141(14) 0.55616(7) 0.0185(3) Uani 1 1 d . . . . .
H17 H 0.595941 0.187699 0.539387 0.022 Uiso 1 1 calc R U . . .
C18 C 0.61599(4) 0.33360(13) 0.58721(6) 0.0150(3) Uani 1 1 d . . . . .
C19 C 0.54232(4) 0.59589(14) 0.62822(6) 0.0157(3) Uani 1 1 d . . . . .
H19 H 0.564569 0.635189 0.653457 0.019 Uiso 1 1 calc R U . . .
C20 C 0.50468(5) 0.57382(15) 0.66497(7) 0.0209(3) Uani 1 1 d . . . . .
H20A H 0.481253 0.545929 0.639740 0.031 Uiso 1 1 calc R U . . .
H20B H 0.497245 0.649547 0.684109 0.031 Uiso 1 1 calc R U . . .
H20C H 0.511581 0.511930 0.694445 0.031 Uiso 1 1 calc R U . . .
C21 C 0.53045(5) 0.68195(15) 0.57804(7) 0.0227(3) Uani 1 1 d . . . . .
H21A H 0.554673 0.696923 0.555272 0.034 Uiso 1 1 calc R U . . .
H21B H 0.520670 0.758907 0.593607 0.034 Uiso 1 1 calc R U . . .
H21C H 0.508411 0.645208 0.553064 0.034 Uiso 1 1 calc R U . . .
C22 C 0.66119(5) 0.29338(14) 0.59071(7) 0.0165(3) Uani 1 1 d . . . . .
H22 H 0.677691 0.354697 0.614016 0.020 Uiso 1 1 calc R U . . .
C23 C 0.66629(5) 0.16961(15) 0.62094(8) 0.0258(4) Uani 1 1 d . . . . .
H23A H 0.653012 0.171795 0.658175 0.039 Uiso 1 1 calc R U . . .
H23B H 0.695799 0.151569 0.627769 0.039 Uiso 1 1 calc R U . . .
H23C H 0.653318 0.106528 0.596152 0.039 Uiso 1 1 calc R U . . .
C24 C 0.67857(5) 0.28555(14) 0.53014(7) 0.0191(3) Uani 1 1 d . . . . .
H24A H 0.662940 0.225047 0.506823 0.029 Uiso 1 1 calc R U . . .
H24B H 0.707765 0.261752 0.533888 0.029 Uiso 1 1 calc R U . . .
H24C H 0.676106 0.364849 0.511035 0.029 Uiso 1 1 calc R U . . .
C25 C 0.63952(4) 0.56961(13) 0.43546(6) 0.0127(3) Uani 1 1 d . . . . .
C26 C 0.60855(4) 0.48249(14) 0.43677(6) 0.0142(3) Uani 1 1 d . . . . .
C27 C 0.61099(5) 0.36806(14) 0.41280(6) 0.0166(3) Uani 1 1 d . . . . .
C28 C 0.64674(5) 0.33469(14) 0.38675(6) 0.0177(3) Uani 1 1 d . . . . .
C29 C 0.67890(5) 0.41627(14) 0.38522(6) 0.0166(3) Uani 1 1 d . . . . .
C30 C 0.67485(4) 0.53066(14) 0.40900(6) 0.0143(3) Uani 1 1 d . . . . .
C31 C 0.66889(4) 0.80333(13) 0.45060(6) 0.0130(3) Uani 1 1 d . . . . .
C32 C 0.69355(4) 0.87239(13) 0.48887(6) 0.0138(3) Uani 1 1 d . . . . .
C33 C 0.71733(4) 0.97011(14) 0.47280(7) 0.0163(3) Uani 1 1 d . . . . .
C34 C 0.71766(5) 1.00208(14) 0.41522(7) 0.0186(3) Uani 1 1 d . . . . .
C35 C 0.69448(5) 0.93479(15) 0.37490(6) 0.0180(3) Uani 1 1 d . . . . .
C36 C 0.67137(4) 0.83883(14) 0.39288(6) 0.0154(3) Uani 1 1 d . . . . .
C37 C 0.59001(4) 0.77295(13) 0.44410(6) 0.0123(3) Uani 1 1 d . . . . .
C38 C 0.57913(4) 0.87906(13) 0.47241(6) 0.0144(3) Uani 1 1 d . . . . .
C39 C 0.54627(5) 0.95216(14) 0.45477(7) 0.0192(3) Uani 1 1 d . . . . .
C40 C 0.52187(5) 0.92114(14) 0.40619(7) 0.0209(3) Uani 1 1 d . . . . .
C41 C 0.53110(5) 0.81803(14) 0.37608(7) 0.0174(3) Uani 1 1 d . . . . .
C42 C 0.56452(4) 0.74765(13) 0.39503(6) 0.0137(3) Uani 1 1 d . . . . .
N1 N 0.62854(4) 0.51910(11) 0.64695(5) 0.0117(2) Uani 1 1 d . . . . .
O1 O 0.62932(3) 0.68308(9) 0.53137(4) 0.0117(2) Uani 1 1 d . . . . .
O2 O 0.68870(3) 0.57686(9) 0.54740(4) 0.0152(2) Uani 1 1 d . . . . .
F26 F 0.57293(3) 0.50971(8) 0.46210(4) 0.01704(18) Uani 1 1 d . . . . .
F27 F 0.57963(3) 0.28870(8) 0.41500(4) 0.0234(2) Uani 1 1 d . . . . .
F28 F 0.65049(3) 0.22291(8) 0.36445(4) 0.0249(2) Uani 1 1 d . . . . .
F29 F 0.71411(3) 0.38367(9) 0.36085(4) 0.0223(2) Uani 1 1 d . . . . .
F30 F 0.70791(3) 0.60387(8) 0.40527(4) 0.01848(19) Uani 1 1 d . . . . .
F32 F 0.69506(3) 0.84852(8) 0.54655(4) 0.01844(19) Uani 1 1 d . . . . .
F33 F 0.73937(3) 1.03418(8) 0.51307(4) 0.0210(2) Uani 1 1 d . . . . .
F34 F 0.74013(3) 1.09624(9) 0.39788(4) 0.0270(2) Uani 1 1 d . . . . .
F35 F 0.69497(3) 0.96310(10) 0.31815(4) 0.0267(2) Uani 1 1 d . . . . .
F36 F 0.64944(3) 0.77668(9) 0.35078(4) 0.0204(2) Uani 1 1 d . . . . .
F38 F 0.60207(3) 0.91733(8) 0.51964(4) 0.01902(19) Uani 1 1 d . . . . .
F39 F 0.53804(3) 1.05388(8) 0.48403(5) 0.0282(2) Uani 1 1 d . . . . .
F40 F 0.48952(3) 0.99077(9) 0.38881(5) 0.0340(3) Uani 1 1 d . . . . .
F41 F 0.50757(3) 0.78635(9) 0.32867(4) 0.0254(2) Uani 1 1 d . . . . .
F42 F 0.57158(3) 0.65013(8) 0.36147(4) 0.01779(19) Uani 1 1 d . . . . .
B1 B 0.63332(5) 0.70282(15) 0.46533(7) 0.0118(3) Uani 1 1 d . . . . .
C50A C 0.55162(16) 1.0038(4) 0.2383(2) 0.0513(14) Uani 0.49 1 d . . P A 1
H50A H 0.551692 1.015561 0.195753 0.062 Uiso 0.49 1 calc R U P A 1
H50B H 0.524187 0.970984 0.247242 0.062 Uiso 0.49 1 calc R U P A 1
Cl2A Cl 0.58988(6) 0.8956(2) 0.25926(9) 0.0495(5) Uani 0.49 1 d . . P A 1
Cl1A Cl 0.55813(11) 1.1446(5) 0.2722(3) 0.0762(14) Uani 0.49 1 d . . P A 1
Cl1B Cl 0.55943(12) 1.1339(4) 0.2853(2) 0.0614(10) Uani 0.51 1 d . . P B 2
Cl2B Cl 0.57799(7) 0.8994(2) 0.24085(10) 0.0556(6) Uani 0.51 1 d . . P B 2
C50B C 0.58910(14) 1.0121(5) 0.2931(2) 0.0525(12) Uani 0.51 1 d . . P B 2
H50C H 0.585784 0.977304 0.332168 0.063 Uiso 0.51 1 calc R U P B 2
H50D H 0.618382 1.036806 0.290867 0.063 Uiso 0.51 1 calc R U P B 2

loop_
_atom_site_aniso_label
_atom_site_aniso_U_11
_atom_site_aniso_U_22
_atom_site_aniso_U_33
_atom_site_aniso_U_23
_atom_site_aniso_U_13
_atom_site_aniso_U_12
C1 0.0133(7) 0.0100(7) 0.0112(7) -0.0017(5) -0.0003(5) -0.0039(5)
C2 0.0088(6) 0.0121(7) 0.0137(7) 0.0005(5) 0.0007(5) 0.0035(5)
C3 0.0142(7) 0.0151(7) 0.0095(7) -0.0001(5) 0.0004(5) -0.0023(6)
C4 0.0234(8) 0.0201(8) 0.0112(7) 0.0006(6) 0.0010(6) -0.0060(6)
C5 0.0186(7) 0.0190(8) 0.0092(7) 0.0030(6) -0.0014(5) -0.0025(6)
C6 0.0387(10) 0.0238(9) 0.0179(8) 0.0043(7) -0.0057(7) 0.0066(8)
C7 0.0254(8) 0.0386(10) 0.0143(8) 0.0048(7) 0.0027(6) -0.0112(7)
C8 0.0133(7) 0.0180(7) 0.0158(7) -0.0017(6) -0.0005(6) -0.0011(6)
C9 0.0160(7) 0.0283(9) 0.0188(8) -0.0055(7) -0.0009(6) -0.0059(6)
C10 0.0239(8) 0.0213(8) 0.0211(8) -0.0076(6) 0.0048(6) -0.0103(7)
C11 0.0255(8) 0.0163(7) 0.0154(7) -0.0030(6) 0.0051(6) -0.0037(6)
C12 0.0180(7) 0.0151(7) 0.0142(7) -0.0011(6) 0.0029(6) 0.0003(6)
C13 0.0130(7) 0.0127(7) 0.0118(7) 0.0020(5) 0.0001(5) -0.0031(5)
C14 0.0153(7) 0.0137(7) 0.0125(7) 0.0017(6) 0.0028(5) -0.0015(6)
C15 0.0116(7) 0.0191(8) 0.0196(7) 0.0003(6) 0.0018(6) -0.0016(6)
C16 0.0182(7) 0.0176(8) 0.0211(8) -0.0037(6) 0.0008(6) -0.0066(6)
C17 0.0209(8) 0.0125(7) 0.0224(8) -0.0028(6) 0.0027(6) -0.0012(6)
C18 0.0159(7) 0.0135(7) 0.0157(7) 0.0036(6) 0.0018(6) -0.0004(6)
C19 0.0132(7) 0.0164(7) 0.0175(7) -0.0030(6) 0.0015(6) -0.0006(6)
C20 0.0167(7) 0.0250(8) 0.0214(8) -0.0037(7) 0.0048(6) 0.0003(6)
C21 0.0202(8) 0.0193(8) 0.0289(9) 0.0040(7) 0.0040(7) 0.0044(6)
C22 0.0151(7) 0.0153(7) 0.0192(8) 0.0009(6) 0.0005(6) 0.0018(6)
C23 0.0286(9) 0.0185(8) 0.0304(9) 0.0058(7) 0.0031(7) 0.0074(7)
C24 0.0178(7) 0.0179(8) 0.0218(8) -0.0019(6) 0.0023(6) 0.0022(6)
C25 0.0145(7) 0.0153(7) 0.0083(6) 0.0006(5) -0.0008(5) 0.0015(6)
C26 0.0132(7) 0.0176(7) 0.0119(7) -0.0002(6) 0.0009(5) 0.0036(6)
C27 0.0175(7) 0.0160(7) 0.0157(7) -0.0001(6) -0.0027(6) -0.0024(6)
C28 0.0238(8) 0.0148(7) 0.0143(7) -0.0041(6) -0.0019(6) 0.0050(6)
C29 0.0156(7) 0.0226(8) 0.0118(7) -0.0014(6) 0.0016(6) 0.0069(6)
C30 0.0138(7) 0.0175(7) 0.0113(7) 0.0026(6) -0.0012(5) -0.0004(6)
C31 0.0120(7) 0.0136(7) 0.0135(7) 0.0018(6) 0.0026(5) 0.0026(6)
C32 0.0139(7) 0.0154(7) 0.0121(7) 0.0024(6) 0.0024(5) 0.0023(6)
C33 0.0123(7) 0.0155(7) 0.0211(8) -0.0007(6) 0.0003(6) 0.0013(6)
C34 0.0121(7) 0.0158(7) 0.0282(8) 0.0096(6) 0.0037(6) 0.0003(6)
C35 0.0149(7) 0.0251(8) 0.0143(7) 0.0096(6) 0.0027(6) 0.0042(6)
C36 0.0119(7) 0.0200(8) 0.0142(7) 0.0008(6) -0.0002(5) 0.0017(6)
C37 0.0128(7) 0.0130(7) 0.0114(7) 0.0022(5) 0.0026(5) -0.0010(5)
C38 0.0136(7) 0.0159(7) 0.0139(7) -0.0004(6) 0.0007(5) -0.0028(6)
C39 0.0189(8) 0.0119(7) 0.0271(8) -0.0039(6) 0.0030(6) 0.0012(6)
C40 0.0166(7) 0.0167(8) 0.0289(9) 0.0034(7) -0.0038(6) 0.0051(6)
C41 0.0161(7) 0.0199(8) 0.0157(7) 0.0020(6) -0.0032(6) -0.0021(6)
C42 0.0165(7) 0.0122(7) 0.0125(7) -0.0005(6) 0.0032(5) -0.0002(6)
N1 0.0110(6) 0.0129(6) 0.0111(6) 0.0011(5) -0.0004(4) 0.0001(5)
O1 0.0122(5) 0.0136(5) 0.0092(5) 0.0010(4) 0.0007(4) 0.0004(4)
O2 0.0137(5) 0.0179(5) 0.0141(5) -0.0010(4) 0.0014(4) 0.0013(4)
F26 0.0131(4) 0.0181(4) 0.0204(4) -0.0017(4) 0.0050(3) -0.0002(3)
F27 0.0214(5) 0.0179(5) 0.0309(5) -0.0056(4) 0.0014(4) -0.0056(4)
F28 0.0305(5) 0.0175(5) 0.0266(5) -0.0101(4) 0.0011(4) 0.0043(4)
F29 0.0195(5) 0.0264(5) 0.0217(5) -0.0050(4) 0.0066(4) 0.0074(4)
F30 0.0138(4) 0.0204(5) 0.0217(5) -0.0007(4) 0.0050(3) -0.0007(3)
F32 0.0228(5) 0.0218(5) 0.0106(4) 0.0001(3) 0.0003(3) -0.0069(4)
F33 0.0187(4) 0.0180(5) 0.0263(5) -0.0029(4) 0.0002(4) -0.0050(4)
F34 0.0212(5) 0.0237(5) 0.0361(6) 0.0149(4) 0.0021(4) -0.0072(4)
F35 0.0227(5) 0.0402(6) 0.0173(5) 0.0164(4) 0.0017(4) -0.0016(4)
F36 0.0199(4) 0.0300(5) 0.0110(4) 0.0011(4) -0.0007(3) -0.0037(4)
F38 0.0199(4) 0.0178(4) 0.0189(4) -0.0066(4) -0.0031(3) 0.0007(4)
F39 0.0250(5) 0.0164(5) 0.0428(6) -0.0123(4) -0.0033(4) 0.0065(4)
F40 0.0279(5) 0.0245(5) 0.0477(7) -0.0028(5) -0.0154(5) 0.0132(4)
F41 0.0245(5) 0.0287(5) 0.0216(5) -0.0014(4) -0.0118(4) 0.0029(4)
F42 0.0204(4) 0.0191(4) 0.0136(4) -0.0054(3) -0.0014(3) 0.0035(4)
B1 0.0125(7) 0.0145(8) 0.0083(7) 0.0006(6) 0.0003(6) -0.0007(6)
C50A 0.070(3) 0.023(2) 0.056(3) 0.0073(19) -0.047(2) -0.009(2)
Cl2A 0.0422(11) 0.0550(9) 0.0531(12) 0.0242(10) 0.0211(8) 0.0009(9)
Cl1A 0.0368(13) 0.0664(15) 0.128(4) -0.0033(16) 0.0267(16) 0.0043(10)
Cl1B 0.0587(15) 0.0494(14) 0.0745(14) -0.0289(13) -0.0112(10) -0.0087(9)
Cl2B 0.0452(11) 0.0549(11) 0.0667(14) -0.0190(10) 0.0017(8) -0.0094(8)
C50B 0.036(2) 0.075(3) 0.047(3) 0.007(2) 0.0057(19) -0.012(2)

loop_
_atom_type_symbol
_atom_type_description
_atom_type_scat_dispersion_real
_atom_type_scat_dispersion_imag
_atom_type_scat_source
C C 0.0033 0.0016 'International Tables Vol C Tables 4.2.6.8 and 6.1.1.4'
H H 0.0000 0.0000 'International Tables Vol C Tables 4.2.6.8 and 6.1.1.4'
N N 0.0061 0.0033 'International Tables Vol C Tables 4.2.6.8 and 6.1.1.4'
O O 0.0106 0.0060 'International Tables Vol C Tables 4.2.6.8 and 6.1.1.4'
F F 0.0171 0.0103 'International Tables Vol C Tables 4.2.6.8 and 6.1.1.4'
B B 0.0013 0.0007 'International Tables Vol C Tables 4.2.6.8 and 6.1.1.4'
Cl Cl 0.1484 0.1585 'International Tables Vol C Tables 4.2.6.8 and 6.1.1.4'

loop_
_geom_angle_atom_site_label_1
_geom_angle_atom_site_label_2
_geom_angle_atom_site_label_3
_geom_angle
_geom_angle_site_symmetry_1
_geom_angle_site_symmetry_3
_geom_angle_publ_flag
O2 C1 O1 129.31(13) . . ?
O2 C1 C2 114.69(12) . . ?
O1 C1 C2 115.95(12) . . ?
N1 C2 C3 113.75(12) . . ?
N1 C2 C1 123.32(13) . . ?
C3 C2 C1 122.42(12) . . ?
C2 C3 C12 109.15(11) . . ?
C2 C3 C8 110.68(11) . . ?
C12 C3 C8 110.66(12) . . ?
C2 C3 C4 102.13(11) . . ?
C12 C3 C4 110.45(12) . . ?
C8 C3 C4 113.42(12) . . ?
C5 C4 C3 108.08(12) . . ?
C5 C4 H4A 110.1 . . ?
C3 C4 H4A 110.1 . . ?
C5 C4 H4B 110.1 . . ?
C3 C4 H4B 110.1 . . ?
H4A C4 H4B 108.4 . . ?
C7 C5 C6 109.76(14) . . ?
C7 C5 C4 113.25(13) . . ?
C6 C5 C4 111.96(13) . . ?
C7 C5 N1 112.34(12) . . ?
C6 C5 N1 108.39(12) . . ?
C4 C5 N1 100.81(11) . . ?
C5 C6 H6A 109.5 . . ?
C5 C6 H6B 109.5 . . ?
H6A C6 H6B 109.5 . . ?
C5 C6 H6C 109.5 . . ?
H6A C6 H6C 109.5 . . ?
H6B C6 H6C 109.5 . . ?
C5 C7 H7A 109.5 . . ?
C5 C7 H7B 109.5 . . ?
H7A C7 H7B 109.5 . . ?
C5 C7 H7C 109.5 . . ?
H7A C7 H7C 109.5 . . ?
H7B C7 H7C 109.5 . . ?
C9 C8 C3 111.74(12) . . ?
C9 C8 H8A 109.3 . . ?
C3 C8 H8A 109.3 . . ?
C9 C8 H8B 109.3 . . ?
C3 C8 H8B 109.3 . . ?
H8A C8 H8B 107.9 . . ?
C10 C9 C8 110.82(13) . . ?
C10 C9 H9A 109.5 . . ?
C8 C9 H9A 109.5 . . ?
C10 C9 H9B 109.5 . . ?
C8 C9 H9B 109.5 . . ?
H9A C9 H9B 108.1 . . ?
C9 C10 C11 110.34(13) . . ?
C9 C10 H10A 109.6 . . ?
C11 C10 H10A 109.6 . . ?
C9 C10 H10B 109.6 . . ?
C11 C10 H10B 109.6 . . ?
H10A C10 H10B 108.1 . . ?
C12 C11 C10 110.96(12) . . ?
C12 C11 H11A 109.4 . . ?
C10 C11 H11A 109.4 . . ?
C12 C11 H11B 109.4 . . ?
C10 C11 H11B 109.4 . . ?
H11A C11 H11B 108.0 . . ?
C11 C12 C3 109.67(12) . . ?
C11 C12 H12A 109.7 . . ?
C3 C12 H12A 109.7 . . ?
C11 C12 H12B 109.7 . . ?
C3 C12 H12B 109.7 . . ?
H12A C12 H12B 108.2 . . ?
C18 C13 C14 123.52(13) . . ?
C18 C13 N1 120.40(12) . . ?
C14 C13 N1 116.08(12) . . ?
C15 C14 C13 116.73(13) . . ?
C15 C14 C19 118.49(13) . . ?
C13 C14 C19 124.74(13) . . ?
C16 C15 C14 121.32(14) . . ?
C16 C15 H15 119.3 . . ?
C14 C15 H15 119.3 . . ?
C15 C16 C17 120.48(14) . . ?
C15 C16 H16 119.8 . . ?
C17 C16 H16 119.8 . . ?
C16 C17 C18 121.48(14) . . ?
C16 C17 H17 119.3 . . ?
C18 C17 H17 119.3 . . ?
C17 C18 C13 116.44(13) . . ?
C17 C18 C22 118.37(13) . . ?
C13 C18 C22 125.18(13) . . ?
C14 C19 C21 110.31(12) . . ?
C14 C19 C20 111.47(12) . . ?
C21 C19 C20 109.86(13) . . ?
C14 C19 H19 108.4 . . ?
C21 C19 H19 108.4 . . ?
C20 C19 H19 108.4 . . ?
C19 C20 H20A 109.5 . . ?
C19 C20 H20B 109.5 . . ?
H20A C20 H20B 109.5 . . ?
C19 C20 H20C 109.5 . . ?
H20A C20 H20C 109.5 . . ?
H20B C20 H20C 109.5 . . ?
C19 C21 H21A 109.5 . . ?
C19 C21 H21B 109.5 . . ?
H21A C21 H21B 109.5 . . ?
C19 C21 H21C 109.5 . . ?
H21A C21 H21C 109.5 . . ?
H21B C21 H21C 109.5 . . ?
C18 C22 C24 111.40(12) . . ?
C18 C22 C23 111.19(13) . . ?
C24 C22 C23 109.05(13) . . ?
C18 C22 H22 108.4 . . ?
C24 C22 H22 108.4 . . ?
C23 C22 H22 108.4 . . ?
C22 C23 H23A 109.5 . . ?
C22 C23 H23B 109.5 . . ?
H23A C23 H23B 109.5 . . ?
C22 C23 H23C 109.5 . . ?
H23A C23 H23C 109.5 . . ?
H23B C23 H23C 109.5 . . ?
C22 C24 H24A 109.5 . . ?
C22 C24 H24B 109.5 . . ?
H24A C24 H24B 109.5 . . ?
C22 C24 H24C 109.5 . . ?
H24A C24 H24C 109.5 . . ?
H24B C24 H24C 109.5 . . ?
C26 C25 C30 113.99(13) . . ?
C26 C25 B1 120.36(12) . . ?
C30 C25 B1 125.61(13) . . ?
F26 C26 C27 116.30(13) . . ?
F26 C26 C25 119.22(13) . . ?
C27 C26 C25 124.47(13) . . ?
F27 C27 C26 121.37(13) . . ?
F27 C27 C28 119.68(14) . . ?
C26 C27 C28 118.95(14) . . ?
F28 C28 C29 120.37(14) . . ?
F28 C28 C27 120.35(14) . . ?
C29 C28 C27 119.26(14) . . ?
F29 C29 C28 119.62(14) . . ?
F29 C29 C30 120.57(14) . . ?
C28 C29 C30 119.82(13) . . ?
F30 C30 C29 115.37(13) . . ?
F30 C30 C25 121.14(13) . . ?
C29 C30 C25 123.49(14) . . ?
C32 C31 C36 113.13(13) . . ?
C32 C31 B1 128.63(13) . . ?
C36 C31 B1 117.54(13) . . ?
F32 C32 C31 120.52(13) . . ?
F32 C32 C33 114.95(13) . . ?
C31 C32 C33 124.51(14) . . ?
F33 C33 C34 120.14(14) . . ?
F33 C33 C32 120.48(13) . . ?
C34 C33 C32 119.37(14) . . ?
F34 C34 C33 121.25(15) . . ?
F34 C34 C35 120.00(14) . . ?
C33 C34 C35 118.75(14) . . ?
F35 C35 C36 120.46(14) . . ?
F35 C35 C34 119.74(14) . . ?
C36 C35 C34 119.80(14) . . ?
F36 C36 C35 116.50(13) . . ?
F36 C36 C31 119.10(13) . . ?
C35 C36 C31 124.39(14) . . ?
C42 C37 C38 113.24(13) . . ?
C42 C37 B1 127.14(13) . . ?
C38 C37 B1 119.07(12) . . ?
F38 C38 C39 115.92(13) . . ?
F38 C38 C37 119.80(13) . . ?
C39 C38 C37 124.26(14) . . ?
F39 C39 C40 119.65(14) . . ?
F39 C39 C38 120.72(14) . . ?
C40 C39 C38 119.62(14) . . ?
F40 C40 C41 120.66(14) . . ?
F40 C40 C39 120.31(14) . . ?
C41 C40 C39 119.03(14) . . ?
F41 C41 C40 119.78(14) . . ?
F41 C41 C42 120.71(14) . . ?
C40 C41 C42 119.50(14) . . ?
F42 C42 C41 114.77(13) . . ?
F42 C42 C37 120.89(13) . . ?
C41 C42 C37 124.34(14) . . ?
C2 N1 C13 124.23(12) . . ?
C2 N1 C5 112.61(12) . . ?
C13 N1 C5 123.15(11) . . ?
C1 O1 B1 121.13(11) . . ?
O1 B1 C25 107.76(11) . . ?
O1 B1 C31 113.13(11) . . ?
C25 B1 C31 114.45(12) . . ?
O1 B1 C37 104.05(11) . . ?
C25 B1 C37 114.59(12) . . ?
C31 B1 C37 102.46(11) . . ?
Cl1A C50A Cl2A 114.3(3) . . ?
Cl1A C50A H50A 108.7 . . ?
Cl2A C50A H50A 108.7 . . ?
Cl1A C50A H50B 108.7 . . ?
Cl2A C50A H50B 108.7 . . ?
H50A C50A H50B 107.6 . . ?
Cl1B C50B Cl2B 113.8(3) . . ?
Cl1B C50B H50C 108.8 . . ?
Cl2B C50B H50C 108.8 . . ?
Cl1B C50B H50D 108.8 . . ?
Cl2B C50B H50D 108.8 . . ?
H50C C50B H50D 107.7 . . ?

loop_
_geom_bond_atom_site_label_1
_geom_bond_atom_site_label_2
_geom_bond_distance
_geom_bond_site_symmetry_2
_geom_bond_publ_flag
C1 O2 1.2070(17) . ?
C1 O1 1.2977(17) . ?
C1 C2 1.5247(19) . ?
C2 N1 1.2872(19) . ?
C2 C3 1.500(2) . ?
C3 C12 1.546(2) . ?
C3 C8 1.549(2) . ?
C3 C4 1.549(2) . ?
C4 C5 1.530(2) . ?
C4 H4A 0.9900 . ?
C4 H4B 0.9900 . ?
C5 C7 1.516(2) . ?
C5 C6 1.520(2) . ?
C5 N1 1.5435(18) . ?
C6 H6A 0.9800 . ?
C6 H6B 0.9800 . ?
C6 H6C 0.9800 . ?
C7 H7A 0.9800 . ?
C7 H7B 0.9800 . ?
C7 H7C 0.9800 . ?
C8 C9 1.528(2) . ?
C8 H8A 0.9900 . ?
C8 H8B 0.9900 . ?
C9 C10 1.521(2) . ?
C9 H9A 0.9900 . ?
C9 H9B 0.9900 . ?
C10 C11 1.529(2) . ?
C10 H10A 0.9900 . ?
C10 H10B 0.9900 . ?
C11 C12 1.527(2) . ?
C11 H11A 0.9900 . ?
C11 H11B 0.9900 . ?
C12 H12A 0.9900 . ?
C12 H12B 0.9900 . ?
C13 C18 1.400(2) . ?
C13 C14 1.411(2) . ?
C13 N1 1.4645(18) . ?
C14 C15 1.388(2) . ?
C14 C19 1.525(2) . ?
C15 C16 1.380(2) . ?
C15 H15 0.9500 . ?
C16 C17 1.381(2) . ?
C16 H16 0.9500 . ?
C17 C18 1.395(2) . ?
C17 H17 0.9500 . ?
C18 C22 1.526(2) . ?
C19 C21 1.529(2) . ?
C19 C20 1.539(2) . ?
C19 H19 1.0000 . ?
C20 H20A 0.9800 . ?
C20 H20B 0.9800 . ?
C20 H20C 0.9800 . ?
C21 H21A 0.9800 . ?
C21 H21B 0.9800 . ?
C21 H21C 0.9800 . ?
C22 C24 1.534(2) . ?
C22 C23 1.537(2) . ?
C22 H22 1.0000 . ?
C23 H23A 0.9800 . ?
C23 H23B 0.9800 . ?
C23 H23C 0.9800 . ?
C24 H24A 0.9800 . ?
C24 H24B 0.9800 . ?
C24 H24C 0.9800 . ?
C25 C26 1.390(2) . ?
C25 C30 1.392(2) . ?
C25 B1 1.638(2) . ?
C26 F26 1.3533(16) . ?
C26 C27 1.381(2) . ?
C27 F27 1.3430(17) . ?
C27 C28 1.381(2) . ?
C28 F28 1.3428(17) . ?
C28 C29 1.377(2) . ?
C29 F29 1.3458(17) . ?
C29 C30 1.384(2) . ?
C30 F30 1.3466(17) . ?
C31 C32 1.385(2) . ?
C31 C36 1.393(2) . ?
C31 B1 1.646(2) . ?
C32 F32 1.3531(16) . ?
C32 C33 1.386(2) . ?
C33 F33 1.3407(18) . ?
C33 C34 1.373(2) . ?
C34 F34 1.3403(17) . ?
C34 C35 1.379(2) . ?
C35 F35 1.3451(17) . ?
C35 C36 1.372(2) . ?
C36 F36 1.3567(17) . ?
C37 C42 1.392(2) . ?
C37 C38 1.394(2) . ?
C37 B1 1.652(2) . ?
C38 F38 1.3517(17) . ?
C38 C39 1.378(2) . ?
C39 F39 1.3422(18) . ?
C39 C40 1.378(2) . ?
C40 F40 1.3420(18) . ?
C40 C41 1.373(2) . ?
C41 F41 1.3441(17) . ?
C41 C42 1.383(2) . ?
C42 F42 1.3505(17) . ?
O1 B1 1.5492(18) . ?
C50A Cl1A 1.745(6) . ?
C50A Cl2A 1.768(5) . ?
C50A H50A 0.9900 . ?
C50A H50B 0.9900 . ?
Cl1B C50B 1.656(7) . ?
Cl2B C50B 1.753(5) . ?
C50B H50C 0.9900 . ?
C50B H50D 0.9900 . ?
